data_7129782
loop_
_publ_author_name
'Zhou, He-Ye'
'Chen, Chuan-Feng'

_publ_section_title
;
 Adsorptive separation of picoline isomers by adaptive calix[3]acridan
 crystals
;
_journal_name_full 'Chemical Communications'
_journal_paper_doi 10.1039/D2CC00943A
_journal_year 2022
_chemical_formula_moiety 'C51 H51 N3, 2(C6 H7 N)'
_chemical_formula_sum 'C65 H65 N3'
_chemical_formula_weight 888.20
_space_group_crystal_system monoclinic
_space_group_IT_number 14
_space_group_name_Hall '-P 2ybc'
_space_group_name_H-M_alt 'P 1 21/c 1'
_atom_sites_solution_hydrogens geom
_audit_creation_date 2021-07-24
_audit_creation_method
;
Olex2 1.2
(compiled 2018.05.29 svn.r3508 for OlexSys, GUI svn.r5506)
;
_audit_update_record
;
2021-09-04 deposited with the CCDC.	2022-03-08 downloaded from the CCDC.
;
_cell_angle_alpha 90
_cell_angle_beta 98.4260(10)
_cell_angle_gamma 90
_cell_formula_units_Z 4
_cell_length_a 13.18180(10)
_cell_length_b 39.3842(4)
_cell_length_c 9.47760(10)
_cell_measurement_reflns_used 25605
_cell_measurement_temperature 169.97(12)
_cell_measurement_theta_max 74.9150
_cell_measurement_theta_min 3.3830
_cell_volume 4867.23(8)
_computing_cell_refinement 'CrysAlisPro 1.171.40.67a (Rigaku OD, 2019)'
_computing_data_collection 'CrysAlisPro 1.171.40.67a (Rigaku OD, 2019)'
_computing_data_reduction 'CrysAlisPro 1.171.40.67a (Rigaku OD, 2019)'
_computing_molecular_graphics 'Olex2 (Dolomanov et al., 2009)'
_computing_publication_material 'Olex2 (Dolomanov et al., 2009)'
_computing_structure_refinement 'ShelXL (Sheldrick, 2015)'
_computing_structure_solution 'SHELXT 2018/2 (Sheldrick, 2018)'
_diffrn_ambient_environment N~2~
_diffrn_ambient_temperature 169.97(12)
_diffrn_detector 'Hybrid Pixel Array Detector'
_diffrn_detector_area_resol_mean 10.0000
_diffrn_detector_type HyPix
_diffrn_measured_fraction_theta_full 0.997
_diffrn_measured_fraction_theta_max 0.962
_diffrn_measurement_details
;
List of Runs (angles in degrees, time in seconds):

  # Type    Start    End  Width  t~exp~   \w     \q     \k     \f   Frames
#--------------------------------------------------------------------------
  1  \w   -119.00 -85.00   0.50    0.05    --  -47.70-129.00  92.00   68
  2  \w   -111.00 -64.00   0.50    0.05    --  -47.70-141.00 -79.00   94
  3  \w    -80.00 -54.00   0.50    0.05    --  -47.70 129.00 166.00   52
  4  \w     52.00  97.00   0.50    0.05    --   47.70-129.00  92.00   90
  5  \w     66.00  91.00   0.50    0.05    --   47.70-141.00 -79.00   50
  6  \w   -144.00-119.00   0.50    0.20    --  -99.00-129.00  92.00   50
  7  \w   -115.00 -27.00   0.50    0.20    --  -99.00 129.00 166.00  176
  8  \w    -99.00 -74.00   0.50    0.20    --  -99.00 141.00 -21.00   50
  9  \w     78.00 169.00   0.50    0.20    --  103.25 129.00 166.00  182
 10  \w     72.00 112.00   0.50    0.20    --  103.25-129.00  92.00   80
 11  \w     31.00  93.00   0.50    0.20    --  103.25-141.00 -79.00  124
 12  \w    119.00 166.00   0.50    0.20    --  103.25 141.00 -21.00   94
 13  \w    -19.00  28.00   0.50    0.05    --  -47.70  19.00 120.00   94
 14  \w    -22.00  28.00   0.50    0.05    --  -47.70  19.00-180.00  100
 15  \w   -117.00 -86.00   0.50    0.05    --  -47.70-125.00-150.00   62
 16  \w    -27.00  29.00   0.50    0.05    --   47.70 -19.00   0.00  112
 17  \w   -112.00 -49.00   0.50    0.20    --  -99.00 125.00  90.00  126
 18  \w    -68.00 -27.00   0.50    0.20    --  -99.00  61.00 150.00   82
 19  \w   -161.00-126.00   0.50    0.20    --  -99.00 -30.00 150.00   70
 20  \w    -68.00 -42.00   0.50    0.20    --  -99.00  61.00 -60.00   52
 21  \w   -168.00-102.00   0.50    0.20    --  -99.00 -30.00 -90.00  132
 22  \w   -118.00 -86.00   0.50    0.20    --  -99.00 -30.00 150.00   64
 23  \w    120.00 169.00   0.50    0.20    --  103.25 125.00 120.00   98
 24  \w     82.00 110.00   0.50    0.20    --  103.25 125.00 120.00   56
 25  \w     31.00 101.00   0.50    0.20    --  103.25 -94.00  90.00  140
 26  \w     78.00 106.00   0.50    0.20    --  103.25 -94.00 150.00   56
 27  \w     33.00  73.00   0.50    0.20    --  103.25 -94.00 150.00   80
 28  \w     82.00 107.00   0.50    0.20    --  103.25  77.00-120.00   50
 29  \w     32.00  74.00   0.50    0.20    --  103.25 -61.00 120.00   84
 30  \w     91.00 168.00   0.50    0.20    --  103.25  45.00  90.00  154
;
_diffrn_measurement_device 'four-circle diffractometer'
_diffrn_measurement_device_type 'XtaLAB Synergy R, HyPix'
_diffrn_measurement_method '\w scans'
_diffrn_orient_matrix_type 'CrysAlisPro convention (1999,Acta A55,543-557)'
_diffrn_orient_matrix_UB_11 -0.0105300000
_diffrn_orient_matrix_UB_12 0.0247542000
_diffrn_orient_matrix_UB_13 0.1229010000
_diffrn_orient_matrix_UB_21 -0.0022555000
_diffrn_orient_matrix_UB_22 -0.0302350000
_diffrn_orient_matrix_UB_23 0.1026479000
_diffrn_orient_matrix_UB_31 0.1176253000
_diffrn_orient_matrix_UB_32 0.0016231000
_diffrn_orient_matrix_UB_33 0.0372484000
_diffrn_radiation_monochromator mirror
_diffrn_radiation_probe x-ray
_diffrn_radiation_type CuK\a
_diffrn_radiation_wavelength 1.54184
_diffrn_reflns_av_R_equivalents 0.0349
_diffrn_reflns_av_unetI/netI 0.0284
_diffrn_reflns_Laue_measured_fraction_full 0.997
_diffrn_reflns_Laue_measured_fraction_max 0.962
_diffrn_reflns_limit_h_max 16
_diffrn_reflns_limit_h_min -14
_diffrn_reflns_limit_k_max 48
_diffrn_reflns_limit_k_min -48
_diffrn_reflns_limit_l_max 11
_diffrn_reflns_limit_l_min -11
_diffrn_reflns_number 45750
_diffrn_reflns_point_group_measured_fraction_full 0.997
_diffrn_reflns_point_group_measured_fraction_max 0.962
_diffrn_reflns_theta_full 67.684
_diffrn_reflns_theta_max 75.253
_diffrn_reflns_theta_min 2.244
_diffrn_source 'Rotating-anode X-ray tube'
_diffrn_source_type 'PhotonJet R (Cu) X-ray Source'
_exptl_absorpt_coefficient_mu 0.526
_exptl_absorpt_correction_T_max 1.00000
_exptl_absorpt_correction_T_min 0.71251
_exptl_absorpt_correction_type multi-scan
_exptl_absorpt_process_details
;
CrysAlisPro 1.171.40.67a (Rigaku Oxford Diffraction, 2019)
Empirical absorption correction using spherical harmonics,
 implemented in SCALE3 ABSPACK scaling algorithm.
;
_exptl_crystal_colour 'clear intense colourless'
_exptl_crystal_density_diffrn 1.212
_exptl_crystal_description needle
_exptl_crystal_F_000 1904
_exptl_crystal_size_max 0.4
_exptl_crystal_size_mid 0.25
_exptl_crystal_size_min 0.1
_refine_diff_density_max 0.219
_refine_diff_density_min -0.233
_refine_diff_density_rms 0.043
_refine_ls_extinction_method none
_refine_ls_goodness_of_fit_ref 1.048
_refine_ls_hydrogen_treatment constr
_refine_ls_matrix_type full
_refine_ls_number_parameters 624
_refine_ls_number_reflns 9670
_refine_ls_number_restraints 0
_refine_ls_restrained_S_all 1.048
_refine_ls_R_factor_all 0.0461
_refine_ls_R_factor_gt 0.0426
_refine_ls_shift/su_max 0.001
_refine_ls_shift/su_mean 0.000
_refine_ls_structure_factor_coef Fsqd
_refine_ls_weighting_details 'w=1/[\s^2^(Fo^2^)+(0.0545P)^2^+1.4574P] where P=(Fo^2^+2Fc^2^)/3'
_refine_ls_weighting_scheme calc
_refine_ls_wR_factor_gt 0.1089
_refine_ls_wR_factor_ref 0.1117
_reflns_Friedel_coverage 0.000
_reflns_number_gt 8846
_reflns_number_total 9670
_reflns_threshold_expression 'I > 2\s(I)'
_cod_data_source_file d2cc00943a2.cif
_cod_data_source_block tx6067
_cod_database_code 7129782
_shelx_shelxl_version_number 2018/3
_chemical_oxdiff_formula CHN
_shelx_space_group_comment
;
The symmetry employed for this shelxl refinement is uniquely defined
by the following loop, which should always be used as a source of
symmetry information in preference to the above space-group names.
They are only intended as comments.
;
_reflns_odcompleteness_completeness 99.67
_reflns_odcompleteness_iscentric 1
_reflns_odcompleteness_theta 66.97
_olex2_refinement_description
;
1. Fixed Uiso
 At 1.2 times of:
  All C(H) groups, All C(H,H) groups
 At 1.5 times of:
  All C(H,H,H) groups
2.a Secondary CH2 refined with riding coordinates:
 C23(H23A,H23B), C13(H13A,H13B), C5(H5A,H5B)
2.b Aromatic/amide H refined with riding coordinates:
 C21(H21), C38(H38), C15(H15), C39(H39), C25(H25), C40(H40), C29(H29), C7(H7),
 C41(H41), C11(H11), C30(H30), C37(H37), C42(H42), C2(H2), C3(H3), C33(H33),
 C46(H46), C59(H59), C47(H47), C56(H56), C58(H58), C60(H60), C63(H63), C65(H65),
  C67(H67), C66(H66)
2.c Idealised Me refined as rotating group:
 C51(H51A,H51B,H51C), C54(H54A,H54B,H54C), C53(H53A,H53B,H53C), C36(H36A,H36B,
 H36C), C34(H34A,H34B,H34C), C50(H50A,H50B,H50C), C49(H49A,H49B,H49C), C35(H35A,
 H35B,H35C), C48(H48A,H48B,H48C), C61(H61A,H61B,H61C), C68(H68A,H68B,H68C)
;
_olex2_submission_special_instructions 'No special instructions were received'
_oxdiff_exptl_absorpt_empirical_details
;
Empirical correction (ABSPACK) includes:
- Absorption correction using spherical harmonics
- Frame scaling
;
_oxdiff_exptl_absorpt_empirical_full_max 1.682
_oxdiff_exptl_absorpt_empirical_full_min 0.528

loop_
_space_group_symop_operation_xyz
'x, y, z'
'-x, y+1/2, -z+1/2'
'-x, -y, -z'
'x, -y-1/2, z-1/2'

loop_
_atom_site_label
_atom_site_type_symbol
_atom_site_fract_x
_atom_site_fract_y
_atom_site_fract_z
_atom_site_U_iso_or_equiv
_atom_site_adp_type
_atom_site_occupancy
_atom_site_site_symmetry_order
_atom_site_calc_flag
_atom_site_refinement_flags_posn
_atom_site_refinement_flags_adp
_atom_site_refinement_flags_occupancy
_atom_site_disorder_assembly
_atom_site_disorder_group
N18 N 0.93375(7) 0.27837(2) 0.50686(10) 0.0239(2) Uani 1 1 d . . . . .
N32 N 0.25030(7) 0.28904(3) 0.35367(11) 0.0285(2) Uani 1 1 d . . . . .
N44 N 0.61523(8) 0.45862(3) 0.96608(11) 0.0301(2) Uani 1 1 d . . . . .
C19 C 0.85193(8) 0.27521(3) 0.39377(11) 0.0218(2) Uani 1 1 d . . . . .
C16 C 0.91742(8) 0.33960(3) 0.49949(12) 0.0222(2) Uani 1 1 d . . . . .
C17 C 0.94417(8) 0.30975(3) 0.57809(12) 0.0226(2) Uani 1 1 d . . . . .
C20 C 0.82030(8) 0.30409(3) 0.31141(12) 0.0215(2) Uani 1 1 d . . . . .
C21 C 0.73787(8) 0.30086(3) 0.20203(12) 0.0232(2) Uani 1 1 d . . . . .
H21 H 0.715467 0.319986 0.148870 0.028 Uiso 1 1 calc R . . . .
C31 C 0.33091(8) 0.28259(3) 0.27417(12) 0.0254(2) Uani 1 1 d . . . . .
C38 C 0.98005(8) 0.31209(3) 0.72391(12) 0.0268(2) Uani 1 1 d . . . . .
H38 H 0.996439 0.292432 0.776700 0.032 Uiso 1 1 calc R . . . .
N55 N 0.50724(10) 0.35840(3) 0.83682(15) 0.0465(3) Uani 1 1 d . . . . .
C43 C 0.70725(9) 0.44682(3) 0.92423(12) 0.0266(2) Uani 1 1 d . . . . .
C8 C 0.52455(9) 0.44729(3) 0.72923(13) 0.0263(2) Uani 1 1 d . . . . .
C26 C 0.36607(8) 0.30952(3) 0.19667(12) 0.0253(2) Uani 1 1 d . . . . .
C1 C 0.24833(8) 0.32143(3) 0.41518(13) 0.0275(2) Uani 1 1 d . . . . .
C22 C 0.68763(8) 0.27008(3) 0.16911(12) 0.0245(2) Uani 1 1 d . . . . .
C15 C 0.93109(8) 0.37068(3) 0.56948(12) 0.0242(2) Uani 1 1 d . . . . .
H15 H 0.914735 0.390469 0.517590 0.029 Uiso 1 1 calc R . . . .
C39 C 0.80253(9) 0.24421(3) 0.36126(13) 0.0254(2) Uani 1 1 d . . . . .
H39 H 0.823430 0.225058 0.415168 0.030 Uiso 1 1 calc R . . . .
C25 C 0.44919(8) 0.30378(3) 0.12461(12) 0.0255(2) Uani 1 1 d . . . . .
H25 H 0.473478 0.321610 0.074582 0.031 Uiso 1 1 calc R . . . .
C24 C 0.49724(8) 0.27231(3) 0.12473(12) 0.0261(2) Uani 1 1 d . . . . .
C14 C 0.96838(8) 0.37325(3) 0.71444(12) 0.0263(2) Uani 1 1 d . . . . .
C4 C 0.24732(9) 0.38697(3) 0.53362(14) 0.0316(3) Uani 1 1 d . . . . .
C52 C 0.88216(8) 0.33678(3) 0.33937(12) 0.0233(2) Uani 1 1 d . . . . .
C10 C 0.71369(9) 0.44428(3) 0.77751(12) 0.0256(2) Uani 1 1 d . . . . .
C45 C 0.52338(9) 0.45016(3) 0.87721(13) 0.0279(2) Uani 1 1 d . . . . .
C12 C 0.88726(9) 0.42167(3) 0.83494(13) 0.0273(2) Uani 1 1 d . . . . .
C40 C 0.72277(9) 0.24183(3) 0.24944(13) 0.0267(2) Uani 1 1 d . . . . .
H40 H 0.691988 0.220867 0.227543 0.032 Uiso 1 1 calc R . . . .
C29 C 0.45834(9) 0.24580(3) 0.19737(13) 0.0291(3) Uani 1 1 d . . . . .
H29 H 0.487545 0.224332 0.195658 0.035 Uiso 1 1 calc R . . . .
C7 C 0.43496(9) 0.43793(3) 0.64279(13) 0.0286(2) Uani 1 1 d . . . . .
H7 H 0.436025 0.435396 0.545458 0.034 Uiso 1 1 calc R . . . .
C23 C 0.59358(9) 0.26803(3) 0.05642(13) 0.0278(2) Uani 1 1 d . . . . .
H23A H 0.591998 0.246227 0.008516 0.033 Uiso 1 1 calc R . . . .
H23B H 0.596589 0.285680 -0.014219 0.033 Uiso 1 1 calc R . . . .
C51 C 0.97159(9) 0.24785(3) 0.58363(13) 0.0277(2) Uani 1 1 d . . . . .
H51A H 0.923117 0.240611 0.643791 0.042 Uiso 1 1 calc GR . . . .
H51B H 1.036211 0.252613 0.641118 0.042 Uiso 1 1 calc GR . . . .
H51C H 0.980413 0.230203 0.516633 0.042 Uiso 1 1 calc GR . . . .
C41 C 0.87908(9) 0.42447(3) 0.97836(13) 0.0295(3) Uani 1 1 d . . . . .
H41 H 0.933913 0.417857 1.045946 0.035 Uiso 1 1 calc R . . . .
C11 C 0.80341(9) 0.43189(3) 0.73646(12) 0.0273(2) Uani 1 1 d . . . . .
H11 H 0.807946 0.430314 0.639678 0.033 Uiso 1 1 calc R . . . .
C30 C 0.37665(9) 0.25076(3) 0.27247(13) 0.0285(3) Uani 1 1 d . . . . .
H30 H 0.352449 0.232775 0.321731 0.034 Uiso 1 1 calc R . . . .
C9 C 0.62307(9) 0.45687(3) 0.67128(12) 0.0272(2) Uani 1 1 d . . . . .
C54 C 0.97869(9) 0.33410(3) 0.26427(13) 0.0307(3) Uani 1 1 d . . . . .
H54A H 1.020864 0.353815 0.286313 0.046 Uiso 1 1 calc GR . . . .
H54B H 0.958180 0.332697 0.162986 0.046 Uiso 1 1 calc GR . . . .
H54C H 1.016801 0.314129 0.297006 0.046 Uiso 1 1 calc GR . . . .
C37 C 0.99146(9) 0.34348(3) 0.79069(12) 0.0287(3) Uani 1 1 d . . . . .
H37 H 1.014938 0.344594 0.888022 0.034 Uiso 1 1 calc R . . . .
C28 C 0.28097(8) 0.34939(3) 0.34069(13) 0.0274(2) Uani 1 1 d . . . . .
C27 C 0.30860(9) 0.34315(3) 0.19176(13) 0.0294(3) Uani 1 1 d . . . . .
C42 C 0.79065(10) 0.43696(3) 1.02346(13) 0.0293(3) Uani 1 1 d . . . . .
H42 H 0.787101 0.438754 1.120459 0.035 Uiso 1 1 calc R . . . .
C2 C 0.21574(9) 0.32671(4) 0.54740(13) 0.0316(3) Uani 1 1 d . . . . .
H2 H 0.194655 0.308343 0.597514 0.038 Uiso 1 1 calc R . . . .
C13 C 0.98303(9) 0.40784(3) 0.78431(14) 0.0310(3) Uani 1 1 d . . . . .
H13A H 1.005173 0.423711 0.716733 0.037 Uiso 1 1 calc R . . . .
H13B H 1.037198 0.406330 0.865222 0.037 Uiso 1 1 calc R . . . .
C6 C 0.34279(9) 0.43211(3) 0.69604(14) 0.0315(3) Uani 1 1 d . . . . .
C53 C 0.82087(10) 0.36809(3) 0.28060(14) 0.0325(3) Uani 1 1 d . . . . .
H53A H 0.761112 0.370368 0.326809 0.049 Uiso 1 1 calc GR . . . .
H53B H 0.800312 0.365506 0.179740 0.049 Uiso 1 1 calc GR . . . .
H53C H 0.862835 0.387992 0.298452 0.049 Uiso 1 1 calc GR . . . .
C3 C 0.21459(9) 0.35905(4) 0.60429(14) 0.0334(3) Uani 1 1 d . . . . .
H3 H 0.191461 0.362145 0.691511 0.040 Uiso 1 1 calc R . . . .
C33 C 0.28056(9) 0.38138(3) 0.40258(14) 0.0303(3) Uani 1 1 d . . . . .
H33 H 0.303421 0.399807 0.354561 0.036 Uiso 1 1 calc R . . . .
C36 C 0.20392(9) 0.26067(4) 0.41836(14) 0.0336(3) Uani 1 1 d . . . . .
H36A H 0.193708 0.242184 0.351781 0.050 Uiso 1 1 calc GR . . . .
H36B H 0.139050 0.267553 0.443553 0.050 Uiso 1 1 calc GR . . . .
H36C H 0.248349 0.253520 0.502520 0.050 Uiso 1 1 calc GR . . . .
C46 C 0.43218(10) 0.44433(3) 0.93167(14) 0.0344(3) Uani 1 1 d . . . . .
H46 H 0.430854 0.446238 1.029187 0.041 Uiso 1 1 calc R . . . .
C34 C 0.36974(11) 0.37252(4) 0.14044(15) 0.0376(3) Uani 1 1 d . . . . .
H34A H 0.432109 0.375608 0.205426 0.056 Uiso 1 1 calc GR . . . .
H34B H 0.329670 0.392945 0.136526 0.056 Uiso 1 1 calc GR . . . .
H34C H 0.385827 0.367449 0.047145 0.056 Uiso 1 1 calc GR . . . .
C57 C 0.58745(10) 0.34426(3) 0.63156(14) 0.0342(3) Uani 1 1 d . . . . .
C5 C 0.24643(10) 0.42240(4) 0.59617(15) 0.0368(3) Uani 1 1 d . . . . .
H5A H 0.188289 0.424252 0.647708 0.044 Uiso 1 1 calc R . . . .
H5B H 0.236224 0.438641 0.518429 0.044 Uiso 1 1 calc R . . . .
C50 C 0.62508(10) 0.44263(4) 0.52133(13) 0.0347(3) Uani 1 1 d . . . . .
H50A H 0.621198 0.418306 0.523920 0.052 Uiso 1 1 calc GR . . . .
H50B H 0.687639 0.449314 0.488457 0.052 Uiso 1 1 calc GR . . . .
H50C H 0.567663 0.451361 0.457619 0.052 Uiso 1 1 calc GR . . . .
C59 C 0.68899(11) 0.35917(4) 0.85245(16) 0.0405(3) Uani 1 1 d . . . . .
H59 H 0.752524 0.362675 0.907538 0.049 Uiso 1 1 calc R . . . .
C49 C 0.62906(11) 0.49595(3) 0.66523(16) 0.0378(3) Uani 1 1 d . . . . .
H49A H 0.571270 0.504511 0.601749 0.057 Uiso 1 1 calc GR . . . .
H49B H 0.691293 0.502547 0.631233 0.057 Uiso 1 1 calc GR . . . .
H49C H 0.628357 0.505120 0.758934 0.057 Uiso 1 1 calc GR . . . .
C47 C 0.34347(10) 0.43571(4) 0.84118(15) 0.0359(3) Uani 1 1 d . . . . .
H47 H 0.283072 0.432279 0.879079 0.043 Uiso 1 1 calc R . . . .
N62 N 0.94436(14) 0.45176(4) 1.40934(17) 0.0621(4) Uani 1 1 d . . . . .
C35 C 0.20810(10) 0.33936(4) 0.08571(14) 0.0392(3) Uani 1 1 d . . . . .
H35A H 0.224283 0.335703 -0.008637 0.059 Uiso 1 1 calc GR . . . .
H35B H 0.167927 0.359661 0.086817 0.059 Uiso 1 1 calc GR . . . .
H35C H 0.169781 0.320356 0.113183 0.059 Uiso 1 1 calc GR . . . .
C48 C 0.61255(12) 0.46452(4) 1.11677(14) 0.0396(3) Uani 1 1 d . . . . .
H48A H 0.607651 0.443173 1.164214 0.059 Uiso 1 1 calc GR . . . .
H48B H 0.554135 0.478286 1.127844 0.059 Uiso 1 1 calc GR . . . .
H48C H 0.674093 0.475999 1.157860 0.059 Uiso 1 1 calc GR . . . .
C56 C 0.50243(11) 0.34912(4) 0.69982(16) 0.0395(3) Uani 1 1 d . . . . .
H56 H 0.437935 0.345721 0.647235 0.047 Uiso 1 1 calc R . . . .
C58 C 0.68222(10) 0.34951(3) 0.71225(16) 0.0368(3) Uani 1 1 d . . . . .
H58 H 0.741593 0.346493 0.671466 0.044 Uiso 1 1 calc R . . . .
C60 C 0.60030(12) 0.36354(4) 0.90960(15) 0.0414(3) Uani 1 1 d . . . . .
H60 H 0.605313 0.370462 1.004185 0.050 Uiso 1 1 calc R . . . .
C64 C 1.05335(12) 0.46659(4) 1.23565(17) 0.0487(4) Uani 1 1 d . . . . .
C63 C 1.02143(14) 0.44520(4) 1.33635(19) 0.0543(4) Uani 1 1 d . . . . .
H63 H 1.056200 0.424758 1.354523 0.065 Uiso 1 1 calc R . . . .
C65 C 1.00065(15) 0.49674(4) 1.21026(19) 0.0548(4) Uani 1 1 d . . . . .
H65 H 1.019059 0.512128 1.144012 0.066 Uiso 1 1 calc R . . . .
C67 C 0.89622(16) 0.48090(5) 1.3828(2) 0.0620(5) Uani 1 1 d . . . . .
H67 H 0.843076 0.486203 1.433604 0.074 Uiso 1 1 calc R . . . .
C61 C 0.57475(16) 0.33366(5) 0.47753(18) 0.0589(4) Uani 1 1 d . . . . .
H61A H 0.516526 0.318873 0.457412 0.088 Uiso 1 1 calc GR . . . .
H61B H 0.635272 0.321923 0.459069 0.088 Uiso 1 1 calc GR . . . .
H61C H 0.564344 0.353408 0.417800 0.088 Uiso 1 1 calc GR . . . .
C66 C 0.92062(16) 0.50387(4) 1.2837(2) 0.0619(5) Uani 1 1 d . . . . .
H66 H 0.883572 0.523913 1.266698 0.074 Uiso 1 1 calc R . . . .
C68 C 1.13875(15) 0.45688(7) 1.1549(3) 0.0770(6) Uani 1 1 d . . . . .
H68A H 1.186577 0.442550 1.213516 0.116 Uiso 1 1 calc GR . . . .
H68B H 1.173220 0.476988 1.129909 0.116 Uiso 1 1 calc GR . . . .
H68C H 1.111087 0.444884 1.069762 0.116 Uiso 1 1 calc GR . . . .

loop_
_atom_site_aniso_label
_atom_site_aniso_U_11
_atom_site_aniso_U_22
_atom_site_aniso_U_33
_atom_site_aniso_U_23
_atom_site_aniso_U_13
_atom_site_aniso_U_12
N18 0.0221(5) 0.0243(5) 0.0254(5) 0.0051(4) 0.0040(4) 0.0035(4)
N32 0.0214(5) 0.0353(6) 0.0296(5) 0.0045(4) 0.0064(4) -0.0053(4)
N44 0.0358(6) 0.0312(5) 0.0239(5) -0.0038(4) 0.0062(4) 0.0043(4)
C19 0.0180(5) 0.0257(6) 0.0232(5) 0.0014(4) 0.0078(4) 0.0021(4)
C16 0.0156(5) 0.0275(6) 0.0239(5) 0.0025(4) 0.0040(4) 0.0005(4)
C17 0.0154(5) 0.0279(6) 0.0255(5) 0.0027(4) 0.0057(4) 0.0003(4)
C20 0.0206(5) 0.0229(5) 0.0222(5) 0.0004(4) 0.0071(4) 0.0021(4)
C21 0.0226(5) 0.0246(5) 0.0230(5) 0.0002(4) 0.0055(4) 0.0030(4)
C31 0.0176(5) 0.0354(6) 0.0224(5) 0.0015(5) 0.0000(4) -0.0040(4)
C38 0.0206(5) 0.0343(6) 0.0253(6) 0.0073(5) 0.0031(4) 0.0013(5)
N55 0.0481(7) 0.0424(7) 0.0532(8) 0.0038(6) 0.0217(6) 0.0071(6)
C43 0.0328(6) 0.0213(5) 0.0257(6) -0.0019(4) 0.0050(5) -0.0007(5)
C8 0.0303(6) 0.0218(5) 0.0278(6) 0.0019(4) 0.0070(5) 0.0039(4)
C26 0.0205(5) 0.0326(6) 0.0223(5) 0.0018(4) 0.0017(4) -0.0020(4)
C1 0.0154(5) 0.0384(7) 0.0285(6) 0.0033(5) 0.0025(4) -0.0010(5)
C22 0.0201(5) 0.0292(6) 0.0257(5) -0.0040(4) 0.0082(4) 0.0010(4)
C15 0.0181(5) 0.0268(6) 0.0276(6) 0.0017(4) 0.0032(4) -0.0004(4)
C39 0.0244(5) 0.0235(5) 0.0303(6) 0.0036(4) 0.0106(4) 0.0029(4)
C25 0.0222(5) 0.0310(6) 0.0232(5) 0.0014(4) 0.0031(4) -0.0039(4)
C24 0.0203(5) 0.0338(6) 0.0230(5) -0.0036(5) -0.0004(4) -0.0034(5)
C14 0.0165(5) 0.0343(6) 0.0280(6) -0.0033(5) 0.0034(4) -0.0021(4)
C4 0.0164(5) 0.0423(7) 0.0364(7) -0.0012(5) 0.0049(4) 0.0042(5)
C52 0.0233(5) 0.0237(6) 0.0227(5) 0.0021(4) 0.0026(4) -0.0005(4)
C10 0.0288(6) 0.0229(5) 0.0247(6) 0.0001(4) 0.0027(4) -0.0027(4)
C45 0.0334(6) 0.0226(6) 0.0282(6) 0.0004(4) 0.0065(5) 0.0051(5)
C12 0.0272(6) 0.0255(6) 0.0287(6) -0.0038(5) 0.0023(5) -0.0051(5)
C40 0.0240(5) 0.0246(6) 0.0333(6) -0.0034(5) 0.0099(5) -0.0024(4)
C29 0.0249(6) 0.0290(6) 0.0318(6) -0.0015(5) -0.0005(5) -0.0013(5)
C7 0.0299(6) 0.0291(6) 0.0277(6) 0.0012(5) 0.0069(5) 0.0048(5)
C23 0.0254(6) 0.0322(6) 0.0261(6) -0.0060(5) 0.0044(4) -0.0014(5)
C51 0.0258(6) 0.0288(6) 0.0294(6) 0.0076(5) 0.0072(4) 0.0062(5)
C41 0.0303(6) 0.0284(6) 0.0276(6) -0.0028(5) -0.0032(5) -0.0028(5)
C11 0.0299(6) 0.0290(6) 0.0231(5) -0.0015(4) 0.0040(4) -0.0043(5)
C30 0.0246(6) 0.0316(6) 0.0278(6) 0.0044(5) -0.0007(4) -0.0058(5)
C9 0.0290(6) 0.0284(6) 0.0241(6) 0.0032(5) 0.0037(4) -0.0005(5)
C54 0.0314(6) 0.0352(7) 0.0271(6) -0.0003(5) 0.0099(5) -0.0086(5)
C37 0.0209(5) 0.0421(7) 0.0224(5) 0.0003(5) 0.0012(4) -0.0008(5)
C28 0.0165(5) 0.0373(7) 0.0288(6) 0.0053(5) 0.0046(4) 0.0024(5)
C27 0.0242(6) 0.0364(7) 0.0283(6) 0.0066(5) 0.0068(5) 0.0035(5)
C42 0.0381(7) 0.0276(6) 0.0216(5) -0.0030(4) 0.0026(5) -0.0013(5)
C2 0.0206(5) 0.0437(7) 0.0314(6) 0.0055(5) 0.0072(5) -0.0032(5)
C13 0.0232(6) 0.0371(7) 0.0316(6) -0.0062(5) 0.0002(5) -0.0059(5)
C6 0.0283(6) 0.0299(6) 0.0374(7) 0.0005(5) 0.0081(5) 0.0063(5)
C53 0.0396(7) 0.0239(6) 0.0307(6) 0.0032(5) -0.0063(5) -0.0013(5)
C3 0.0201(6) 0.0506(8) 0.0309(6) 0.0003(6) 0.0079(5) 0.0013(5)
C33 0.0189(5) 0.0371(7) 0.0357(6) 0.0060(5) 0.0063(5) 0.0034(5)
C36 0.0254(6) 0.0420(7) 0.0336(7) 0.0066(5) 0.0050(5) -0.0093(5)
C46 0.0400(7) 0.0360(7) 0.0297(6) 0.0006(5) 0.0129(5) 0.0069(5)
C34 0.0420(7) 0.0336(7) 0.0419(7) 0.0101(6) 0.0212(6) 0.0073(6)
C57 0.0387(7) 0.0290(6) 0.0352(7) 0.0027(5) 0.0061(5) -0.0007(5)
C5 0.0242(6) 0.0433(8) 0.0440(7) -0.0017(6) 0.0089(5) 0.0084(5)
C50 0.0282(6) 0.0519(8) 0.0241(6) 0.0024(5) 0.0044(5) -0.0009(6)
C59 0.0403(7) 0.0352(7) 0.0438(8) 0.0019(6) -0.0008(6) -0.0086(6)
C49 0.0386(7) 0.0311(7) 0.0424(7) 0.0111(6) 0.0013(6) -0.0016(5)
C47 0.0321(6) 0.0389(7) 0.0397(7) 0.0025(6) 0.0151(5) 0.0058(5)
N62 0.0788(11) 0.0495(9) 0.0557(9) -0.0004(7) 0.0030(8) -0.0214(8)
C35 0.0316(7) 0.0554(9) 0.0299(6) 0.0074(6) 0.0020(5) 0.0107(6)
C48 0.0478(8) 0.0447(8) 0.0268(6) -0.0076(6) 0.0072(5) 0.0081(6)
C56 0.0295(6) 0.0378(7) 0.0503(8) 0.0044(6) 0.0030(6) 0.0047(5)
C58 0.0302(6) 0.0338(7) 0.0487(8) -0.0003(6) 0.0134(6) -0.0039(5)
C60 0.0616(9) 0.0326(7) 0.0314(7) 0.0013(5) 0.0118(6) -0.0024(6)
C64 0.0470(8) 0.0455(9) 0.0484(9) -0.0106(7) -0.0105(7) -0.0127(7)
C63 0.0624(10) 0.0372(8) 0.0544(10) 0.0020(7) -0.0210(8) -0.0065(7)
C65 0.0795(12) 0.0321(8) 0.0507(9) -0.0010(7) 0.0022(8) -0.0163(8)
C67 0.0693(12) 0.0517(10) 0.0662(11) -0.0197(9) 0.0144(9) -0.0204(9)
C61 0.0744(12) 0.0628(11) 0.0388(8) -0.0044(8) 0.0059(8) -0.0054(9)
C66 0.0768(12) 0.0324(8) 0.0746(12) -0.0112(8) 0.0051(10) -0.0012(8)
C68 0.0481(10) 0.0983(17) 0.0816(14) -0.0296(12) -0.0007(9) -0.0128(10)

loop_
_atom_type_symbol
_atom_type_description
_atom_type_scat_dispersion_real
_atom_type_scat_dispersion_imag
_atom_type_scat_source
C C 0.0181 0.0091 'International Tables Vol C Tables 4.2.6.8 and 6.1.1.4'
H H 0.0000 0.0000 'International Tables Vol C Tables 4.2.6.8 and 6.1.1.4'
N N 0.0311 0.0180 'International Tables Vol C Tables 4.2.6.8 and 6.1.1.4'

loop_
_geom_angle_atom_site_label_1
_geom_angle_atom_site_label_2
_geom_angle_atom_site_label_3
_geom_angle
_geom_angle_site_symmetry_1
_geom_angle_site_symmetry_3
_geom_angle_publ_flag
C19 N18 C51 118.38(10) . . ?
C17 N18 C19 116.91(9) . . ?
C17 N18 C51 118.95(9) . . ?
C31 N32 C36 118.88(11) . . ?
C1 N32 C31 116.48(9) . . ?
C1 N32 C36 119.29(10) . . ?
C43 N44 C45 116.96(10) . . ?
C43 N44 C48 118.39(11) . . ?
C45 N44 C48 118.86(11) . . ?
C20 C19 N18 118.78(10) . . ?
C39 C19 N18 121.65(10) . . ?
C39 C19 C20 119.57(10) . . ?
C17 C16 C52 118.78(10) . . ?
C15 C16 C17 118.50(10) . . ?
C15 C16 C52 122.56(10) . . ?
N18 C17 C16 118.73(10) . . ?
C38 C17 N18 121.91(10) . . ?
C38 C17 C16 119.36(11) . . ?
C19 C20 C52 118.56(10) . . ?
C21 C20 C19 118.29(10) . . ?
C21 C20 C52 123.02(10) . . ?
C20 C21 C22 122.61(11) . . ?
C26 C31 N32 118.30(11) . . ?
C30 C31 N32 121.93(11) . . ?
C30 C31 C26 119.76(11) . . ?
C37 C38 C17 120.58(11) . . ?
C60 N55 C56 116.88(12) . . ?
C10 C43 N44 118.68(11) . . ?
C42 C43 N44 121.91(11) . . ?
C42 C43 C10 119.39(11) . . ?
C45 C8 C9 118.12(11) . . ?
C7 C8 C45 118.50(11) . . ?
C7 C8 C9 123.26(10) . . ?
C31 C26 C27 118.10(10) . . ?
C25 C26 C31 118.50(11) . . ?
C25 C26 C27 123.36(10) . . ?
N32 C1 C28 118.45(11) . . ?
C2 C1 N32 122.27(11) . . ?
C2 C1 C28 119.28(12) . . ?
C21 C22 C23 121.11(11) . . ?
C40 C22 C21 117.67(11) . . ?
C40 C22 C23 121.10(11) . . ?
C16 C15 C14 122.44(11) . . ?
C40 C39 C19 120.41(11) . . ?
C24 C25 C26 122.35(11) . . ?
C25 C24 C23 120.54(11) . . ?
C29 C24 C25 117.95(11) . . ?
C29 C24 C23 121.37(11) . . ?
C15 C14 C13 120.02(11) . . ?
C37 C14 C15 118.10(11) . . ?
C37 C14 C13 121.87(11) . . ?
C3 C4 C33 117.72(12) . . ?
C3 C4 C5 121.27(12) . . ?
C33 C4 C5 121.01(12) . . ?
C16 C52 C20 108.16(9) . . ?
C16 C52 C54 108.12(9) . . ?
C16 C52 C53 111.73(9) . . ?
C20 C52 C54 108.46(9) . . ?
C20 C52 C53 112.06(9) . . ?
C53 C52 C54 108.19(10) . . ?
C43 C10 C9 118.23(10) . . ?
C11 C10 C43 118.62(11) . . ?
C11 C10 C9 123.09(10) . . ?
C8 C45 N44 118.67(11) . . ?
C46 C45 N44 121.94(11) . . ?
C46 C45 C8 119.39(12) . . ?
C41 C12 C11 117.74(11) . . ?
C41 C12 C13 121.87(11) . . ?
C11 C12 C13 120.39(11) . . ?
C39 C40 C22 121.41(11) . . ?
C30 C29 C24 121.22(12) . . ?
C8 C7 C6 122.66(11) . . ?
C22 C23 C24 110.05(9) . . ?
C12 C41 C42 121.35(11) . . ?
C10 C11 C12 122.52(11) . . ?
C29 C30 C31 120.15(11) . . ?
C8 C9 C50 111.96(10) . . ?
C8 C9 C49 108.07(10) . . ?
C10 C9 C8 107.84(9) . . ?
C10 C9 C50 111.99(10) . . ?
C10 C9 C49 107.99(10) . . ?
C50 C9 C49 108.83(10) . . ?
C38 C37 C14 120.97(11) . . ?
C1 C28 C27 117.96(11) . . ?
C33 C28 C1 118.47(11) . . ?
C33 C28 C27 123.46(11) . . ?
C26 C27 C28 107.23(10) . . ?
C26 C27 C34 112.61(10) . . ?
C26 C27 C35 108.07(11) . . ?
C28 C27 C34 112.35(11) . . ?
C28 C27 C35 108.54(10) . . ?
C34 C27 C35 107.89(11) . . ?
C41 C42 C43 120.38(11) . . ?
C3 C2 C1 120.56(12) . . ?
C14 C13 C12 113.76(10) . . ?
C7 C6 C5 120.48(11) . . ?
C47 C6 C7 117.54(12) . . ?
C47 C6 C5 121.97(12) . . ?
C2 C3 C4 121.25(12) . . ?
C28 C33 C4 122.71(12) . . ?
C47 C46 C45 120.37(12) . . ?
C56 C57 C61 120.56(14) . . ?
C58 C57 C56 116.62(13) . . ?
C58 C57 C61 122.82(14) . . ?
C4 C5 C6 114.95(10) . . ?
C60 C59 C58 118.66(13) . . ?
C6 C47 C46 121.50(12) . . ?
C67 N62 C63 116.83(16) . . ?
N55 C56 C57 124.21(13) . . ?
C59 C58 C57 120.19(13) . . ?
N55 C60 C59 123.43(13) . . ?
C63 C64 C68 121.54(18) . . ?
C65 C64 C63 116.63(17) . . ?
C65 C64 C68 121.81(18) . . ?
N62 C63 C64 124.80(17) . . ?
C66 C65 C64 119.43(17) . . ?
N62 C67 C66 123.28(19) . . ?
C65 C66 C67 119.01(18) . . ?

loop_
_geom_bond_atom_site_label_1
_geom_bond_atom_site_label_2
_geom_bond_distance
_geom_bond_site_symmetry_2
_geom_bond_publ_flag
N18 C19 1.4102(14) . ?
N18 C17 1.4054(15) . ?
N18 C51 1.4546(14) . ?
N32 C31 1.4127(15) . ?
N32 C1 1.4042(17) . ?
N32 C36 1.4518(15) . ?
N44 C43 1.4091(16) . ?
N44 C45 1.4098(16) . ?
N44 C48 1.4525(16) . ?
C19 C20 1.4078(15) . ?
C19 C39 1.3965(16) . ?
C16 C17 1.4088(16) . ?
C16 C15 1.3910(16) . ?
C16 C52 1.5247(15) . ?
C17 C38 1.3967(16) . ?
C20 C21 1.3934(16) . ?
C20 C52 1.5259(15) . ?
C21 C22 1.3947(16) . ?
C31 C26 1.4068(16) . ?
C31 C30 1.3923(18) . ?
C38 C37 1.3869(18) . ?
N55 C56 1.341(2) . ?
N55 C60 1.332(2) . ?
C43 C10 1.4091(16) . ?
C43 C42 1.3931(17) . ?
C8 C45 1.4094(17) . ?
C8 C7 1.3850(18) . ?
C8 C9 1.5295(16) . ?
C26 C25 1.3918(16) . ?
C26 C27 1.5233(17) . ?
C1 C28 1.4090(17) . ?
C1 C2 1.3986(17) . ?
C22 C40 1.3886(17) . ?
C22 C23 1.5154(16) . ?
C15 C14 1.3934(16) . ?
C39 C40 1.3823(17) . ?
C25 C24 1.3918(17) . ?
C24 C29 1.3896(17) . ?
C24 C23 1.5170(16) . ?
C14 C37 1.3873(18) . ?
C14 C13 1.5148(17) . ?
C4 C3 1.3887(19) . ?
C4 C33 1.3937(18) . ?
C4 C5 1.5169(19) . ?
C52 C54 1.5498(16) . ?
C52 C53 1.5336(16) . ?
C10 C11 1.3868(17) . ?
C10 C9 1.5277(16) . ?
C45 C46 1.3950(18) . ?
C12 C41 1.3836(17) . ?
C12 C11 1.3972(17) . ?
C12 C13 1.5161(17) . ?
C29 C30 1.3889(18) . ?
C7 C6 1.4011(17) . ?
C41 C42 1.3891(18) . ?
C9 C50 1.5316(17) . ?
C9 C49 1.5428(18) . ?
C28 C27 1.5284(16) . ?
C28 C33 1.3901(18) . ?
C27 C34 1.5293(18) . ?
C27 C35 1.5484(18) . ?
C2 C3 1.384(2) . ?
C6 C5 1.5177(19) . ?
C6 C47 1.3816(19) . ?
C46 C47 1.387(2) . ?
C57 C56 1.3870(19) . ?
C57 C58 1.3813(19) . ?
C57 C61 1.504(2) . ?
C59 C58 1.372(2) . ?
C59 C60 1.369(2) . ?
N62 C63 1.335(3) . ?
N62 C67 1.318(3) . ?
C64 C63 1.384(3) . ?
C64 C65 1.379(2) . ?
C64 C68 1.500(3) . ?
C65 C66 1.375(3) . ?
C67 C66 1.375(3) . ?
